data_2010528
loop_
_publ_author_name
'Henriksen, Anette'
'Anthoni, Uffe'
'Nielsen, Tommy H.'
'S\/orensen, Jan'
'Christophersen, Carsten'
'Gajhede, Michael'

_publ_section_title
;
 Cyclic lipoundecapeptide tensin from <i>Pseudomonas fluorescens</i>
 strain 96.578
;
_journal_issue 1
_journal_name_full 'Acta Crystallographica Section C'
_journal_page_first 113
_journal_page_last 115
_journal_paper_doi 10.1107/S0108270199013414
_journal_volume 56
_journal_year 2000
_chemical_formula_moiety 'C67 H115 N12 O20, C4 H8 O2, 2H2 O'
_chemical_formula_sum 'C71 H127 N12 O24'
_chemical_formula_weight 1532.84
_chemical_name_common Putidin
_chemical_name_systematic
;
S-\b-hydroxydecanoyl-D-Leu-D-Asp-D-allo-Thr-D-Leu-D-Leu-D-Ser-L-Leu-
D-Gln-L-Leu-L-Ile-L-Glu:ethylacetate:dihydrate
;
_space_group_IT_number 19
_symmetry_cell_setting orthorhombic
_symmetry_space_group_name_Hall 'P 2ac 2ab'
_symmetry_space_group_name_H-M 'P 21 21 21'
_cell_angle_alpha 90.00
_cell_angle_beta 90.00
_cell_angle_gamma 90.00
_cell_formula_units_Z 4
_cell_length_a 13.245(10)
_cell_length_b 21.984(10)
_cell_length_c 30.732(10)
_cell_measurement_reflns_used 20
_cell_measurement_temperature 122.0(2)
_cell_measurement_theta_max 43.62
_cell_measurement_theta_min 40.29
_cell_volume 8948(8)
_computing_cell_refinement 'CAD-4  Express'
_computing_data_collection 'CAD-4  Express (Enraf-Nonius, 1994)'
_computing_data_reduction 'XCAD4 (Harms, 1996)'
_computing_molecular_graphics 'VMD (Humphrey et al., 1996)'
_computing_publication_material SHELXL97
_computing_structure_refinement 'SHELXL97 (Sheldrick, 1997)'
_computing_structure_solution 'SHELXS97 (Sheldrick, 1990)'
_diffrn_ambient_temperature 122.0(2)
_diffrn_measured_fraction_theta_full 1.000
_diffrn_measured_fraction_theta_max 1.000
_diffrn_measurement_device_type 'Enraf Nonius CAD4'
_diffrn_measurement_method \w--2\q
_diffrn_radiation_monochromator graphite
_diffrn_radiation_source 'fine-focus sealed tube'
_diffrn_radiation_type CuK\a
_diffrn_radiation_wavelength 1.54180
_diffrn_reflns_av_R_equivalents .0874
_diffrn_reflns_av_sigmaI/netI .0871
_diffrn_reflns_limit_h_max 16
_diffrn_reflns_limit_h_min -16
_diffrn_reflns_limit_k_max 27
_diffrn_reflns_limit_k_min 0
_diffrn_reflns_limit_l_max 38
_diffrn_reflns_limit_l_min -37
_diffrn_reflns_number 21476
_diffrn_reflns_theta_full 74.96
_diffrn_reflns_theta_max 74.96
_diffrn_reflns_theta_min 2.47
_diffrn_standards_decay_% 5.6
_diffrn_standards_interval_time 166.7
_diffrn_standards_number 5
_exptl_absorpt_coefficient_mu .708
_exptl_absorpt_correction_type none
_exptl_crystal_colour colourless
_exptl_crystal_density_diffrn 1.138
_exptl_crystal_density_method 'not measured'
_exptl_crystal_description prism
_exptl_crystal_F_000 3316
_exptl_crystal_size_max .32
_exptl_crystal_size_mid .23
_exptl_crystal_size_min .15
_refine_diff_density_max .41
_refine_diff_density_min -.40
_refine_ls_abs_structure_details 'Flack  (1983)'
_refine_ls_abs_structure_Flack -.3(3)
_refine_ls_extinction_method none
_refine_ls_goodness_of_fit_ref 1.035
_refine_ls_hydrogen_treatment mixed
_refine_ls_matrix_type full
_refine_ls_number_parameters 1031
_refine_ls_number_reflns 11858
_refine_ls_number_restraints 34
_refine_ls_restrained_S_all 1.039
_refine_ls_R_factor_all .0975
_refine_ls_R_factor_gt .0704
_refine_ls_shift/su_max .025
_refine_ls_shift/su_mean .001
_refine_ls_structure_factor_coef Fsqd
_refine_ls_weighting_details 'calc w = 1/[\s^2^(Fo^2^)+(0.1131P)^2^+1.4802P] where P=(Fo^2^+2Fc^2^)/3'
_refine_ls_weighting_scheme calc
_refine_ls_wR_factor_ref .2050
_reflns_number_gt 8739
_reflns_number_total 11858
_reflns_threshold_expression I>2\s(I)
_cod_data_source_file gd1059.cif
_cod_data_source_block I
_cod_original_sg_symbol_H-M 'P 212121'
_cod_database_code 2010528
_cod_database_fobs_code 2010528

loop_
_symmetry_equiv_pos_as_xyz
'x, y, z'
'-x+1/2, -y, z+1/2'
'-x, y+1/2, -z+1/2'
'x+1/2, -y+1/2, -z'

loop_
_atom_site_label
_atom_site_fract_x
_atom_site_fract_y
_atom_site_fract_z
_atom_site_U_iso_or_equiv
_atom_site_adp_type
_atom_site_calc_flag
_atom_site_refinement_flags
_atom_site_occupancy
_atom_site_disorder_assembly
_atom_site_disorder_group
_atom_site_type_symbol
C3 .1179(7) .8020(4) .1832(3) .045(2) Uani d P .723(7) A 1 C
H3A .0636 .7792 .1697 .054 Uiso calc PR .723(7) A 1 H
H3B .0914 .8415 .1915 .054 Uiso calc PR .723(7) A 1 H
C4 .1530(8) .7686(5) .2238(3) .059(2) Uiso d P .723(7) A 1 C
H4A .1733 .7277 .2158 .071 Uiso calc PR .723(7) A 1 H
H4B .2118 .7892 .2355 .071 Uiso calc PR .723(7) A 1 H
C5 .0747(7) .7649(4) .2583(3) .052(2) Uiso d P .723(7) A 1 C
H5A .0187 .7406 .2477 .063 Uiso calc PR .723(7) A 1 H
H5B .0494 .8054 .2643 .063 Uiso calc PR .723(7) A 1 H
C6 .1146(11) .7370(6) .3003(4) .068(3) Uiso d P .723(7) A 1 C
H6A .1718 .7609 .3101 .081 Uiso calc PR .723(7) A 1 H
H6B .1391 .6964 .2939 .081 Uiso calc PR .723(7) A 1 H
C7 .0387(7) .7327(4) .3376(3) .055(2) Uani d P .723(7) A 1 C
H7A .0090 .7726 .3418 .066 Uiso calc PR .723(7) A 1 H
H7B -.0151 .7054 .3288 .066 Uiso calc PR .723(7) A 1 H
C8 .0793(9) .7112(6) .3803(4) .086(4) Uani d P .723(7) A 1 C
H8A .1028 .6697 .3768 .103 Uiso calc PR .723(7) A 1 H
H8B .1374 .7359 .3877 .103 Uiso calc PR .723(7) A 1 H
C9 .0078(10) .7129(5) .4171(4) .079(3) Uani d P .723(7) A 1 C
H9A .0404 .6976 .4428 .118 Uiso calc PR .723(7) A 1 H
H9B -.0499 .6881 .4105 .118 Uiso calc PR .723(7) A 1 H
H9C -.0136 .7540 .4220 .118 Uiso calc PR .723(7) A 1 H
C3' .0918(16) .7944(9) .1681(6) .028(5) Uiso d P .277(7) A 2 C
H3C .0575 .8319 .1758 .033 Uiso calc PR .277(7) A 2 H
H3D .0540 .7757 .1446 .033 Uiso calc PR .277(7) A 2 H
C4' .0891(17) .7514(9) .2078(6) .044(5) Uiso d P .277(7) A 2 C
H4C .1212 .7133 .2001 .053 Uiso calc PR .277(7) A 2 H
H4D .0194 .7429 .2153 .053 Uiso calc PR .277(7) A 2 H
C5' .147(2) .7809(11) .2506(8) .056(6) Uiso d P .277(7) A 2 C
H5C .2170 .7897 .2437 .067 Uiso calc PR .277(7) A 2 H
H5D .1143 .8183 .2594 .067 Uiso calc PR .277(7) A 2 H
C6' .141(3) .7322(17) .2882(12) .077(10) Uiso d P .277(7) A 2 C
H6C .1390 .7543 .3155 .092 Uiso calc PR .277(7) A 2 H
H6D .0760 .7118 .2854 .092 Uiso calc PR .277(7) A 2 H
C7' .214(2) .6876(12) .2921(8) .062(6) Uiso d P .277(7) A 2 C
H7C .2789 .7069 .2885 .074 Uiso calc PR .277(7) A 2 H
H7D .2051 .6596 .2679 .074 Uiso calc PR .277(7) A 2 H
C8' .218(3) .6485(15) .3356(11) .088(9) Uiso d P .277(7) A 2 C
H8C .2378 .6747 .3594 .105 Uiso calc PR .277(7) A 2 H
H8D .1503 .6335 .3419 .105 Uiso calc PR .277(7) A 2 H
C9' .289(4) .595(2) .3333(14) .122(15) Uiso d P .277(7) A 2 C
H9D .2870 .5728 .3602 .184 Uiso calc PR .277(7) A 2 H
H9E .3568 .6095 .3285 .184 Uiso calc PR .277(7) A 2 H
H9F .2699 .5687 .3098 .184 Uiso calc PR .277(7) A 2 H
O .1788(3) .93968(14) .15981(10) .0327(7) Uani d . 1 . . O
C .1578(4) .9172(2) .12374(15) .0338(10) Uani d . 1 . . C
C1 .1807(6) .8513(2) .11253(18) .0468(14) Uani d . 1 . . C
H1A .1241 .8349 .0963 .056 Uiso calc R 1 . . H
H1B .2393 .8503 .0936 .056 Uiso calc R 1 . . H
C2 .2004(4) .8107(2) .15093(17) .0373(11) Uani d . 1 . . C
H2 .2562 .8296 .1669 .045 Uiso calc R 1 B 1 H
O1 .2386(3) .75343(16) .13533(14) .0488(10) Uani d . 1 . . O
N_1 .1186(3) .95061(18) .09162(12) .0319(8) Uani d . 1 . . N
H0_1 .1068 .9341 .0667 .038 Uiso calc R 1 . . H
CA_1 .0954(4) 1.0154(2) .09842(15) .0324(10) Uani d . 1 . . C
HA_1 .0424 1.0186 .1206 .039 Uiso calc R 1 . . H
C_1 .1866(4) 1.0499(2) .11389(14) .0311(10) Uani d . 1 . . C
O_1 .1771(3) 1.09158(15) .14098(10) .0370(8) Uani d . 1 . . O
CB_1 .0561(4) 1.0436(3) .05569(17) .0414(12) Uani d . 1 . . C
HB1_1 .0510 1.0873 .0597 .050 Uiso calc R 1 . . H
HB2_1 .1058 1.0364 .0331 .050 Uiso calc R 1 . . H
CG_1 -.0464(6) 1.0200(3) .0396(2) .0575(17) Uani d . 1 . . C
HG_1 -.0391 .9765 .0333 .069 Uiso calc R 1 . . H
CD1_1 -.0734(7) 1.0522(3) -.0032(3) .078(3) Uani d . 1 . . C
HD1A_1 -.0191 1.0473 -.0236 .118 Uiso calc R 1 . . H
HD1B_1 -.0840 1.0947 .0022 .118 Uiso calc R 1 . . H
HD1C_1 -.1339 1.0347 -.0150 .118 Uiso calc R 1 . . H
CD2_1 -.1320(5) 1.0272(4) .0726(3) .076(2) Uani d . 1 . . C
HD2A_1 -.1136 1.0074 .0993 .113 Uiso calc R 1 . . H
HD2B_1 -.1924 1.0090 .0613 .113 Uiso calc R 1 . . H
HD2C_1 -.1436 1.0696 .0780 .113 Uiso calc R 1 . . H
N_2 .2760(3) 1.03586(16) .09652(11) .0290(8) Uani d . 1 . . N
H0_2 .2796 1.0071 .0776 .035 Uiso calc R 1 . . H
CA_2 .3669(4) 1.0681(2) .10879(15) .0323(10) Uani d . 1 . . C
HA_2 .3517 1.1116 .1063 .039 Uiso calc R 1 . . H
C_2 .3972(4) 1.0567(2) .15619(14) .0357(11) Uani d . 1 . . C
O_2 .4504(4) 1.0938(2) .17522(12) .0612(13) Uani d . 1 . . O
CB_2 .4538(4) 1.0554(2) .07804(15) .0336(10) Uani d . 1 . . C
HB1_2 .4359 1.0707 .0494 .040 Uiso calc R 1 . . H
HB2_2 .5122 1.0782 .0879 .040 Uiso calc R 1 . . H
CG_2 .4834(4) .9894(2) .07372(15) .0334(10) Uani d . 1 . . C
OD1_2 .5623(3) .9842(2) .04751(14) .0460(10) Uani d . 1 . . O
OD2_2 .4412(3) .94763(15) .09161(11) .0380(8) Uani d . 1 . . O
HD1_2 .569(7) .948(4) .042(3) .04(3) Uiso d . 1 . . H
N_3 .3634(3) 1.00631(16) .17544(11) .0278(8) Uani d . 1 . . N
H0_3 .3311 .9796 .1605 .033 Uiso calc R 1 . . H
CA_3 .3809(4) .99638(19) .22142(14) .0285(9) Uani d . 1 . . C
HA_3 .4498 1.0098 .2281 .034 Uiso calc R 1 . . H
C_3 .3078(4) 1.03506(19) .24844(14) .0281(9) Uani d . 1 . . C
O_3 .3387(3) 1.06449(14) .28036(10) .0307(7) Uani d . 1 . . O
CB_3 .3740(5) .9281(2) .23162(15) .0370(11) Uani d . 1 . . C
HB_3 .3056 .9130 .2262 .044 Uiso calc R 1 . . H
OG1_3 .3994(3) .92265(15) .27750(10) .0378(8) Uani d D 1 . . O
CG2_3 .4497(6) .8920(3) .20660(18) .0604(19) Uani d . 1 . . C
HG2A_3 .4426 .8497 .2137 .091 Uiso calc R 1 . . H
HG2B_3 .5165 .9054 .2140 .091 Uiso calc R 1 . . H
HG2C_3 .4386 .8976 .1760 .091 Uiso calc R 1 . . H
N_4 .2122(3) 1.03785(17) .23571(12) .0298(8) Uani d . 1 . . N
H0_4 .1910 1.0157 .2145 .036 Uiso calc R 1 . . H
CA_4 .1433(4) 1.0795(2) .25843(15) .0312(10) Uani d . 1 . . C
HA_4 .1388 1.0665 .2889 .037 Uiso calc R 1 . . H
C_4 .1842(4) 1.1445(2) .25742(14) .0305(10) Uani d . 1 . . C
O_4 .1803(3) 1.17747(15) .29038(10) .0387(8) Uani d . 1 . . O
CB_4 .0377(4) 1.0770(3) .23882(19) .0437(12) Uani d . 1 . . C
HB1_4 -.0037 1.1075 .2530 .052 Uiso calc R 1 . . H
HB2_4 .0423 1.0879 .2083 .052 Uiso calc R 1 . . H
CG_4 -.0147(7) 1.0165(4) .2424(3) .081(2) Uani d . 1 . . C
HG_4 .0195 .9910 .2209 .097 Uiso calc R 1 . . H
CD1_4 -.1234(7) 1.0245(6) .2236(4) .120(4) Uani d . 1 . . C
HD1A_4 -.1204 1.0486 .1976 .181 Uiso calc R 1 . . H
HD1B_4 -.1652 1.0446 .2447 .181 Uiso calc R 1 . . H
HD1C_4 -.1515 .9854 .2170 .181 Uiso calc R 1 . . H
CD2_4 -.0072(10) .9840(6) .2801(5) .168(7) Uani d . 1 . . C
HD2A_4 -.0438 .9465 .2772 .252 Uiso calc R 1 . . H
HD2B_4 -.0352 1.0072 .3037 .252 Uiso calc R 1 . . H
HD2C_4 .0625 .9754 .2860 .252 Uiso calc R 1 . . H
CB_5 .2534(12) 1.2436(5) .1641(4) .028(3) Uani d P .681(9) C 1 C
HB1_5 .3020 1.2184 .1488 .033 Uiso calc PR .681(9) C 1 H
HB2_5 .1869 1.2339 .1528 .033 Uiso calc PR .681(9) C 1 H
CG_5 .2769(7) 1.3120(3) .1544(2) .0337(18) Uani d P .681(9) C 1 C
HG_5 .3475 1.3198 .1621 .040 Uiso calc PR .681(9) C 1 H
CD1_5 .2654(8) 1.3206(4) .1049(2) .045(2) Uani d P .681(9) C 1 C
HD1A_5 .3084 1.2923 .0900 .067 Uiso calc PR .681(9) C 1 H
HD1B_5 .2842 1.3614 .0972 .067 Uiso calc PR .681(9) C 1 H
HD1C_5 .1965 1.3135 .0967 .067 Uiso calc PR .681(9) C 1 H
CD2_5 .2116(8) 1.3562(3) .1793(3) .052(2) Uani d P .681(9) C 1 C
HD2A_5 .2225 1.3510 .2099 .078 Uiso calc PR .681(9) C 1 H
HD2B_5 .1419 1.3487 .1726 .078 Uiso calc PR .681(9) C 1 H
HD2C_5 .2288 1.3970 .1711 .078 Uiso calc PR .681(9) C 1 H
CB_5' .244(4) 1.244(2) .1717(13) .063(17) Uiso d P .319(9) C 2 C
HB3_5 .2804 1.2145 .1539 .076 Uiso calc PR .319(9) C 2 H
HB4_5 .2771 1.2828 .1676 .076 Uiso calc PR .319(9) C 2 H
CG_5' .134(3) 1.2492(15) .1529(10) .090(9) Uiso d P .319(9) C 2 C
HG1_5 .0962 1.2129 .1613 .108 Uiso calc PR .319(9) C 2 H
CD1_5' .087(3) 1.3098(19) .1799(13) .134(14) Uiso d P .319(9) C 2 C
HD1D_5 .0855 1.3012 .2105 .201 Uiso calc PR .319(9) C 2 H
HD1E_5 .0195 1.3178 .1699 .201 Uiso calc PR .319(9) C 2 H
HD1F_5 .1286 1.3447 .1747 .201 Uiso calc PR .319(9) C 2 H
CD2_5' .120(5) 1.260(3) .1094(17) .20(2) Uiso d P .319(9) C 2 C
HD2D_5 .1545 1.2290 .0928 .298 Uiso calc PR .319(9) C 2 H
HD2E_5 .1463 1.2990 .1019 .298 Uiso calc PR .319(9) C 2 H
HD2F_5 .0491 1.2583 .1029 .298 Uiso calc PR .319(9) C 2 H
N_5 .2203(3) 1.16454(17) .21948(12) .0324(9) Uani d . 1 . . N
H0_5 .2224 1.1401 .1976 .039 Uiso calc R 1 . . H
CA_5 .2567(4) 1.2273(2) .21401(14) .0339(11) Uani d . 1 . . C
HA_5 .2092 1.2543 .2290 .041 Uiso calc R 1 D 1 H
C_5 .3608(5) 1.2387(2) .23284(15) .0396(12) Uani d . 1 . . C
O_5 .3965(4) 1.29016(18) .23369(14) .0591(13) Uani d . 1 . . O
N_6 .4093(3) 1.19088(18) .25092(12) .0341(9) Uani d . 1 . . N
H0_6 .3822 1.1554 .2501 .041 Uiso calc R 1 . . H
CA_6 .5071(4) 1.1990(2) .27177(15) .0376(11) Uani d . 1 . . C
HA_6 .5516 1.2208 .2517 .045 Uiso calc R 1 . . H
C_6 .4983(4) 1.2358(2) .31367(15) .0315(10) Uani d . 1 . . C
O_6 .5748(3) 1.25535(17) .33150(12) .0416(9) Uani d . 1 . . O
CB_6 .5551(5) 1.1393(3) .28285(19) .0461(13) Uani d . 1 . . C
HB1_6 .5524 1.1129 .2575 .055 Uiso calc R 1 . . H
HB2_6 .6256 1.1460 .2899 .055 Uiso calc R 1 . . H
OG_6 .5077(3) 1.10927(16) .31849(11) .0405(8) Uani d . 1 . . O
HG_6 .4483 1.1028 .3126 .061 Uiso calc R 1 . . H
N_7 .4066(3) 1.24178(17) .33158(11) .0285(8) Uani d . 1 . . N
H0_7 .3557 1.2252 .3190 .034 Uiso calc R 1 . . H
CA_7 .3907(4) 1.27548(19) .37170(14) .0277(9) Uani d . 1 . . C
HA_7 .4341 1.3115 .3708 .033 Uiso calc R 1 . . H
C_7 .4194(3) 1.2389(2) .41228(14) .0266(9) Uani d . 1 . . C
O_7 .4144(3) 1.26287(15) .44844(10) .0337(7) Uani d . 1 . . O
CB_7 .2809(4) 1.2976(2) .37321(17) .0342(10) Uani d . 1 . . C
HB1_7 .2365 1.2636 .3671 .041 Uiso calc R 1 . . H
HB2_7 .2659 1.3119 .4024 .041 Uiso calc R 1 . . H
CG_7 .2592(5) 1.3485(3) .3409(2) .0494(14) Uani d . 1 . . C
HG_7 .2912 1.3387 .3131 .059 Uiso calc R 1 . . H
CD1_7 .1435(6) 1.3528(4) .3342(4) .100(3) Uani d . 1 . . C
HD1A_7 .1184 1.3144 .3240 .150 Uiso calc R 1 . . H
HD1B_7 .1287 1.3838 .3132 .150 Uiso calc R 1 . . H
HD1C_7 .1116 1.3627 .3614 .150 Uiso calc R 1 . . H
CD2_7 .3004(6) 1.4082(3) .3571(2) .0593(17) Uani d . 1 . . C
HD2A_7 .2864 1.4395 .3362 .089 Uiso calc R 1 . . H
HD2B_7 .3720 1.4048 .3612 .089 Uiso calc R 1 . . H
HD2C_7 .2689 1.4183 .3843 .089 Uiso calc R 1 . . H
N_8 .4500(3) 1.18165(16) .40652(11) .0257(7) Uani d . 1 . . N
H0_8 .4488 1.1660 .3809 .031 Uiso calc R 1 . . H
CA_8 .4855(3) 1.1452(2) .44301(14) .0270(9) Uani d . 1 . . C
HA_8 .5338 1.1697 .4596 .032 Uiso calc R 1 . . H
C_8 .4009(4) 1.12603(19) .47374(13) .0254(9) Uani d . 1 . . C
O_8 .4215(3) 1.11024(16) .51113(10) .0355(8) Uani d . 1 . . O
CB_8 .5411(4) 1.0893(2) .42575(15) .0314(10) Uani d . 1 . . C
HB1_8 .4987 1.0689 .4045 .038 Uiso calc R 1 . . H
HB2_8 .5530 1.0613 .4496 .038 Uiso calc R 1 . . H
CG_8 .6423(4) 1.1056(2) .40452(16) .0350(10) Uani d . 1 . . C
HG1_8 .6631 1.0724 .3857 .042 Uiso calc R 1 . . H
HG2_8 .6334 1.1414 .3865 .042 Uiso calc R 1 . . H
CD_8 .7249(4) 1.1178(2) .43772(15) .0327(10) Uani d . 1 . . C
OE1_8 .7224(3) 1.09298(16) .47376(12) .0415(8) Uani d . 1 . . O
NE2_8 .8010(3) 1.1529(2) .42516(15) .0426(10) Uani d . 1 . . N
HE2A_8 .8511 1.1591 .4424 .051 Uiso calc R 1 . . H
HE2B_8 .8002 1.1694 .3998 .051 Uiso calc R 1 . . H
N_9 .3071(3) 1.12688(16) .45799(11) .0248(7) Uani d . 1 . . N
H0_9 .2980 1.1390 .4317 .030 Uiso calc R 1 . . H
CA_9 .2191(4) 1.1082(2) .48334(13) .0265(9) Uani d . 1 . . C
HA_9 .2327 1.1164 .5141 .032 Uiso calc R 1 . . H
C_9 .2017(3) 1.04007(19) .47778(13) .0254(9) Uani d . 1 . . C
O_9 .1979(3) 1.00418(15) .50891(10) .0366(8) Uani d . 1 . . O
CB_9 .1254(4) 1.1444(2) .46968(15) .0305(10) Uani d . 1 . . C
HB1_9 .0713 1.1358 .4900 .037 Uiso calc R 1 . . H
HB2_9 .1039 1.1305 .4412 .037 Uiso calc R 1 . . H
CG_9 .1417(4) 1.2136(2) .46785(16) .0340(10) Uani d . 1 . . C
HG_9 .1935 1.2215 .4458 .041 Uiso calc R 1 . . H
CD1_9 .1795(4) 1.2392(2) .51022(19) .0441(13) Uani d . 1 . . C
HD1A_9 .2405 1.2185 .5185 .066 Uiso calc R 1 . . H
HD1B_9 .1292 1.2335 .5323 .066 Uiso calc R 1 . . H
HD1C_9 .1930 1.2818 .5069 .066 Uiso calc R 1 . . H
CD2_9 .0459(4) 1.2449(2) .45312(17) .0411(12) Uani d . 1 . . C
HD2A_9 .0243 1.2278 .4259 .062 Uiso calc R 1 . . H
HD2B_9 .0585 1.2876 .4495 .062 Uiso calc R 1 . . H
HD2C_9 -.0058 1.2392 .4746 .062 Uiso calc R 1 . . H
N_10 .1910(4) 1.02259(17) .43632(12) .0335(9) Uani d . 1 . . N
H0_10 .1917 1.0508 .4169 .040 Uiso calc R 1 . . H
CA_10 .1787(4) .9617(2) .42122(15) .0343(10) Uani d . 1 . . C
HA_10 .1904 .9333 .4452 .041 Uiso calc R 1 . . H
C_10 .2570(5) .9519(2) .38630(16) .0394(12) Uani d . 1 . . C
O_10 .2770(4) .99305(17) .36062(14) .0663(15) Uani d . 1 . . O
CB_10 .0700(5) .9528(3) .4031(2) .0542(15) Uani d . 1 . . C
HB_10 .0605 .9828 .3799 .065 Uiso calc R 1 . . H
CG1_10 -.0085(5) .9677(4) .4394(3) .070(2) Uani d . 1 . . C
HG1A_10 -.0098 .9343 .4601 .083 Uiso calc R 1 . . H
HG1B_10 .0135 1.0038 .4548 .083 Uiso calc R 1 . . H
CG2_10 .0520(7) .8922(3) .3839(3) .075(2) Uani d . 1 . . C
HG2A_10 -.0161 .8900 .3733 .112 Uiso calc R 1 . . H
HG2B_10 .0622 .8615 .4056 .112 Uiso calc R 1 . . H
HG2C_10 .0981 .8858 .3602 .112 Uiso calc R 1 . . H
CD1_10 -.1168(6) .9783(4) .4223(4) .091(3) Uani d . 1 . . C
HD1A_10 -.1608 .9874 .4462 .137 Uiso calc R 1 . . H
HD1B_10 -.1401 .9423 .4077 .137 Uiso calc R 1 . . H
HD1C_10 -.1167 1.0118 .4022 .137 Uiso calc R 1 . . H
N_11 .3010(4) .89743(18) .38294(13) .0426(11) Uani d D 1 . . N
H0_11 .2864 .8688 .4009 .051 Uiso calc R 1 . . H
CA_11 .3744(5) .8875(2) .34815(16) .0467(14) Uani d D 1 . . C
HA_11 .4359 .9113 .3529 .056 Uiso calc R 1 E 1 H
C_11 .3280(5) .9013(2) .30415(16) .0436(13) Uani d D 1 . . C
O_11 .2413(4) .8913(3) .29452(15) .0749(15) Uani d D 1 . . O
CB_11 .3990(6) .8172(3) .3434(2) .0324(17) Uani d PD .664(9) F 1 C
HB1_11 .3368 .7944 .3399 .039 Uiso calc PR .664(9) F 1 H
HB2_11 .4405 .8105 .3178 .039 Uiso calc PR .664(9) F 1 H
CG_11 .4543(7) .7957(3) .3836(2) .038(2) Uani d PD .664(9) F 1 C
HG1_11 .4096 .7989 .4085 .046 Uiso calc PR .664(9) F 1 H
HG2_11 .5117 .8221 .3888 .046 Uiso calc PR .664(9) F 1 H
CD_11 .4919(9) .7294(5) .3798(3) .038(3) Uani d PD .664(9) F 1 C
OE1_11 .5314(6) .7046(3) .41120(19) .0497(18) Uani d PD .664(9) F 1 O
OE2_11 .4807(5) .7058(3) .34168(19) .0456(17) Uiso d PD .664(9) F 1 O
HE2_11 .5013 .6707 .3419 .068 Uiso calc PR .664(9) F 1 H
CB_11' .4427(11) .8338(6) .3582(5) .039(4) Uiso d PD .336(9) F 2 C
HB3_11 .5007 .8340 .3389 .046 Uiso calc PR .336(9) F 2 H
HB4_11 .4667 .8361 .3879 .046 Uiso calc PR .336(9) F 2 H
CG_11' .3822(13) .7772(6) .3517(6) .050(5) Uiso d PD .336(9) F 2 C
HG3_11 .3538 .7778 .3226 .060 Uiso calc PR .336(9) F 2 H
HG4_11 .3264 .7774 .3721 .060 Uiso calc PR .336(9) F 2 H
CD_11' .4407(12) .7189(6) .3574(5) .042(4) Uiso d PD .336(9) F 2 C
OE1_11' .4164(10) .6780(5) .3318(4) .051(4) Uiso d PD .336(9) F 2 O
OE2_11' .5106(16) .7173(11) .3856(8) .064(7) Uiso d PD .336(9) F 2 O
HE2A_11 .5426 .6856 .3829 .096 Uiso calc PR .336(9) F 2 H
C_12 .2493(10) .7925(4) .4874(3) .100(4) Uani d . 1 . . C
C1_12 .2223(11) .8335(4) .5246(3) .119(4) Uani d . 1 . . C
H1A_12 .2258 .8111 .5514 .178 Uiso calc R 1 . . H
H1B_12 .1550 .8488 .5206 .178 Uiso calc R 1 . . H
H1C_12 .2688 .8670 .5257 .178 Uiso calc R 1 . . H
O_12 .2517(7) .8072(2) .44995(18) .107(3) Uani d . 1 . . O
O1_12 .2722(7) .7370(3) .50026(19) .111(3) Uani d . 1 . . O
C2_12 .3038(10) .6923(4) .4687(3) .101(4) Uani d . 1 . . C
H2A_12 .2486 .6833 .4490 .121 Uiso calc R 1 . . H
H2B_12 .3598 .7080 .4517 .121 Uiso calc R 1 . . H
C3_12 .3341(8) .6382(4) .4911(3) .094(3) Uani d . 1 . . C
H3A_12 .3553 .6082 .4703 .140 Uiso calc R 1 . . H
H3B_12 .2782 .6227 .5076 .140 Uiso calc R 1 . . H
H3C_12 .3891 .6474 .5104 .140 Uiso calc R 1 . . H
O1_13 .2399(3) 1.11851(17) .36699(10) .0366(8) Uani d . 1 . . O
H1_13 .209(5) 1.137(3) .346(2) .046(17) Uiso d . 1 . . H
H2_13 .268(5) 1.091(3) .361(2) .04(2) Uiso d . 1 . . H
O1_14 .6164(3) .8782(2) .02202(14) .0454(9) Uani d . 1 . . O
H1_14 .607(6) .915(4) .033(3) .18(2) Uiso d . 1 . . H
H2_14 .614(6) .845(3) .033(2) .07(2) Uiso d . 1 . . H

loop_
_atom_site_aniso_label
_atom_site_aniso_U_11
_atom_site_aniso_U_22
_atom_site_aniso_U_33
_atom_site_aniso_U_12
_atom_site_aniso_U_13
_atom_site_aniso_U_23
C3 .039(5) .033(4) .064(6) .007(3) -.010(4) .000(4)
C7 .060(5) .045(4) .060(5) .001(4) .000(4) -.006(4)
C8 .065(7) .093(8) .101(9) .013(6) .016(7) .055(7)
C9 .090(8) .063(6) .083(7) -.008(6) .009(7) .019(6)
O .0414(19) .0326(16) .0240(15) -.0060(15) -.0025(14) -.0046(12)
C .039(3) .034(2) .028(2) -.005(2) .002(2) -.0070(19)
C1 .073(4) .031(2) .036(3) -.003(3) -.003(3) -.009(2)
C2 .038(3) .035(2) .039(3) .005(2) -.011(2) -.011(2)
O1 .048(2) .0362(18) .063(2) .0086(18) -.006(2) -.0202(18)
N_1 .039(2) .038(2) .0189(17) -.0013(18) -.0024(16) -.0103(15)
CA_1 .035(2) .039(2) .024(2) .003(2) .001(2) -.0035(19)
C_1 .042(3) .031(2) .0208(19) .002(2) -.001(2) -.0042(17)
O_1 .048(2) .0371(17) .0258(16) .0053(16) -.0007(15) -.0117(13)
CB_1 .047(3) .044(3) .033(3) -.001(3) -.008(2) -.006(2)
CG_1 .066(4) .048(3) .059(4) .014(3) -.023(3) -.012(3)
CD1_1 .088(6) .065(4) .083(5) .024(4) -.049(5) -.013(4)
CD2_1 .048(4) .084(5) .095(6) -.003(4) -.018(4) -.007(5)
N_2 .042(2) .0257(17) .0196(16) -.0043(17) .0008(17) -.0055(14)
CA_2 .044(3) .023(2) .029(2) -.004(2) .004(2) -.0012(17)
C_2 .046(3) .040(2) .021(2) -.014(2) .005(2) -.0050(18)
O_2 .089(3) .069(3) .0262(18) -.053(3) -.003(2) -.0019(18)
CB_2 .046(3) .033(2) .022(2) -.009(2) .003(2) .0013(18)
CG_2 .042(3) .037(2) .022(2) .000(2) .007(2) -.0023(18)
OD1_2 .047(2) .038(2) .053(2) .0033(18) .0212(19) .0004(17)
OD2_2 .051(2) .0328(16) .0303(16) -.0005(16) .0110(16) .0011(14)
N_3 .038(2) .0259(17) .0190(16) -.0034(16) .0002(16) -.0057(14)
CA_3 .037(2) .028(2) .020(2) -.0001(19) .0016(19) -.0036(16)
C_3 .041(3) .0240(19) .0194(19) -.0041(19) -.0007(19) -.0028(16)
O_3 .0417(19) .0308(16) .0197(14) .0000(14) -.0043(14) -.0055(12)
CB_3 .055(3) .029(2) .027(2) .009(2) -.001(2) -.0029(18)
OG1_3 .056(2) .0349(16) .0224(15) .0074(17) .0021(16) .0045(13)
CG2_3 .095(5) .052(3) .034(3) .037(4) .008(3) -.011(2)
N_4 .035(2) .0303(18) .0244(17) -.0024(17) -.0011(16) -.0065(15)
CA_4 .032(2) .037(2) .024(2) .002(2) .0052(19) -.0056(18)
C_4 .036(2) .033(2) .023(2) .009(2) -.0011(19) -.0013(17)
O_4 .057(2) .0341(16) .0247(16) .0096(17) .0031(16) -.0037(13)
CB_4 .033(3) .058(3) .040(3) .000(3) .002(2) -.004(3)
CG_4 .066(5) .082(5) .095(6) -.025(4) -.016(5) .006(5)
CD1_4 .068(6) .130(9) .163(11) -.027(6) -.030(7) -.033(8)
CD2_4 .118(10) .164(12) .222(16) -.097(9) -.060(10) .106(12)
CB_5 .049(6) .025(4) .009(3) .009(3) -.006(3) .002(3)
CG_5 .053(5) .028(3) .020(3) .007(3) .000(3) .005(2)
CD1_5 .065(5) .046(4) .024(3) .006(4) -.005(4) .011(3)
CD2_5 .069(6) .033(4) .053(5) .024(4) -.010(5) -.001(3)
N_5 .047(2) .0281(18) .0220(17) -.0003(18) -.0006(18) -.0018(14)
CA_5 .055(3) .027(2) .020(2) .000(2) -.002(2) -.0012(16)
C_5 .062(3) .040(3) .017(2) -.007(3) -.004(2) .0041(19)
O_5 .085(3) .040(2) .052(2) -.025(2) -.027(2) .0174(18)
N_6 .046(2) .0336(19) .0222(18) -.0105(19) -.0069(18) .0030(15)
CA_6 .043(3) .045(3) .025(2) -.015(2) .001(2) -.003(2)
C_6 .036(3) .034(2) .025(2) -.012(2) -.001(2) .0045(18)
O_6 .0373(19) .046(2) .041(2) -.0167(17) -.0027(16) -.0057(16)
CB_6 .045(3) .052(3) .041(3) -.004(3) -.001(3) -.006(2)
OG_6 .045(2) .0426(19) .0336(18) -.0065(17) -.0093(16) -.0002(15)
N_7 .034(2) .0306(18) .0213(17) -.0123(17) -.0050(16) -.0002(14)
CA_7 .036(2) .0228(19) .024(2) -.0059(19) -.0060(19) .0033(16)
C_7 .029(2) .030(2) .021(2) -.0041(19) -.0002(17) .0037(17)
O_7 .0434(19) .0350(16) .0227(15) .0061(15) -.0031(14) -.0029(12)
CB_7 .036(3) .029(2) .037(2) -.002(2) -.004(2) .0074(19)
CG_7 .046(3) .043(3) .059(4) -.002(3) -.021(3) .016(3)
CD1_7 .061(5) .091(6) .148(9) .001(5) -.055(6) .044(6)
CD2_7 .064(4) .038(3) .076(4) .004(3) -.011(4) .012(3)
N_8 .0304(19) .0298(17) .0168(16) -.0012(16) -.0035(15) .0009(14)
CA_8 .025(2) .032(2) .025(2) -.0017(18) -.0002(18) .0021(17)
C_8 .030(2) .027(2) .0182(19) -.0013(18) .0003(18) -.0010(16)
O_8 .0352(18) .0449(18) .0264(16) -.0049(16) -.0040(14) .0104(14)
CB_8 .036(2) .032(2) .027(2) .001(2) .000(2) .0014(18)
CG_8 .032(2) .041(2) .032(2) .001(2) .000(2) -.002(2)
CD_8 .037(3) .032(2) .029(2) .007(2) -.001(2) -.0007(18)
OE1_8 .044(2) .0410(18) .0395(18) .0003(17) -.0104(17) .0070(15)
NE2_8 .035(2) .052(3) .041(2) -.006(2) -.003(2) -.001(2)
N_9 .0279(19) .0324(18) .0141(15) -.0017(16) -.0009(14) .0017(14)
CA_9 .032(2) .033(2) .0149(18) -.0038(19) .0031(17) -.0003(16)
C_9 .027(2) .028(2) .0209(19) -.0012(18) -.0032(17) .0011(16)
O_9 .052(2) .0347(16) .0231(15) -.0083(17) -.0036(15) .0058(13)
CB_9 .027(2) .039(2) .025(2) -.002(2) .0026(18) -.0019(18)
CG_9 .036(3) .036(2) .031(2) .006(2) .004(2) -.0012(19)
CD1_9 .043(3) .036(3) .053(3) .003(2) -.003(3) -.014(2)
CD2_9 .048(3) .038(3) .037(3) .015(3) .004(2) .001(2)
N_10 .056(3) .0244(18) .0198(17) -.0001(19) .0026(18) .0012(14)
CA_10 .048(3) .027(2) .028(2) -.001(2) .004(2) -.0043(18)
C_10 .060(3) .027(2) .032(2) .003(2) .011(2) -.0039(19)
O_10 .111(4) .0328(18) .055(2) .018(2) .046(3) .0111(17)
CB_10 .053(4) .061(4) .048(3) -.016(3) .001(3) -.016(3)
CG1_10 .051(4) .086(5) .072(5) -.010(4) .010(4) -.015(4)
CG2_10 .070(5) .063(4) .092(6) .006(4) -.002(4) -.036(4)
CD1_10 .063(5) .083(6) .128(8) .005(5) .009(5) -.023(6)
N_11 .064(3) .0314(19) .032(2) .013(2) .012(2) .0091(17)
CA_11 .061(4) .045(3) .034(3) .022(3) .009(3) .012(2)
C_11 .065(4) .034(2) .032(3) .011(3) .005(3) -.008(2)
O_11 .065(3) .116(4) .043(2) -.016(3) .014(2) -.016(3)
CB_11 .045(4) .028(3) .024(3) .004(3) -.006(3) -.004(3)
CG_11 .059(5) .028(3) .027(4) .013(4) .002(4) .008(3)
CD_11 .052(6) .043(5) .020(4) .006(5) -.003(4) -.001(3)
OE1_11 .081(5) .041(3) .027(3) .023(3) -.010(3) .007(2)
C_12 .168(10) .061(4) .069(5) .036(6) .041(6) .025(4)
C1_12 .200(13) .074(5) .082(6) .055(7) .043(8) .014(5)
O_12 .186(7) .066(3) .069(3) .041(4) .054(4) .035(3)
O1_12 .188(7) .070(3) .074(3) .060(4) .056(4) .033(3)
C2_12 .147(10) .088(6) .068(5) .038(6) .047(6) .024(4)
C3_12 .104(7) .072(5) .105(7) .034(5) .016(6) .003(5)
O1_13 .059(2) .0319(17) .0187(15) .0045(18) -.0026(16) -.0022(13)
O1_14 .047(2) .037(2) .052(2) .0053(19) .0148(19) .004(2)

loop_
_atom_type_symbol
_atom_type_description
_atom_type_scat_dispersion_real
_atom_type_scat_dispersion_imag
_atom_type_scat_source
C C .0181 .0091 'International Tables Vol C Tables 4.2.6.8 and 6.1.1.4'
H H .0000 .0000 'International Tables Vol C Tables 4.2.6.8 and 6.1.1.4'
O O .0492 .0322 'International Tables Vol C Tables 4.2.6.8 and 6.1.1.4'
N N .0311 .0180 'International Tables Vol C Tables 4.2.6.8 and 6.1.1.4'

loop_
_geom_angle_atom_site_label_1
_geom_angle_atom_site_label_2
_geom_angle_atom_site_label_3
_geom_angle
_geom_angle_publ_flag
C2 C3 C4 112.6(7) no
C5 C4 C3 113.5(8) no
C4 C5 C6 112.6(9) no
C5 C6 C7 115.6(10) no
C8 C7 C6 116.2(9) no
C9 C8 C7 115.8(10) no
C4' C3' C2 115.2(15) no
C3' C4' C5' 112.2(17) no
C6' C5' C4' 107(2) no
C7' C6' C5' 120(3) no
C6' C7' C8' 119(3) no
C9' C8' C7' 114(3) no
O C N_1 121.7(4) no
O C C1 122.4(5) no
N_1 C C1 115.8(4) no
C2 C1 C 115.0(4) no
O1 C2 C3 111.6(5) no
O1 C2 C1 108.6(4) no
C3 C2 C1 118.1(6) no
O1 C2 C3' 103.6(8) no
C3 C2 C3' 22.4(7) no
C1 C2 C3' 103.8(8) no
C N_1 CA_1 120.6(4) no
N_1 CA_1 C_1 111.5(4) no
N_1 CA_1 CB_1 109.8(4) no
C_1 CA_1 CB_1 109.7(4) no
O_1 C_1 N_2 121.8(5) no
O_1 C_1 CA_1 120.1(5) no
N_2 C_1 CA_1 118.0(4) no
CG_1 CB_1 CA_1 116.0(5) no
CD2_1 CG_1 CD1_1 110.4(6) no
CD2_1 CG_1 CB_1 113.9(5) no
CD1_1 CG_1 CB_1 109.0(6) no
C_1 N_2 CA_2 121.4(4) no
N_2 CA_2 CB_2 112.3(4) no
N_2 CA_2 C_2 112.7(4) no
CB_2 CA_2 C_2 111.3(4) no
O_2 C_2 N_3 122.3(4) no
O_2 C_2 CA_2 119.7(4) no
N_3 C_2 CA_2 118.0(4) no
CG_2 CB_2 CA_2 115.4(4) no
OD2_2 CG_2 OD1_2 125.2(5) no
OD2_2 CG_2 CB_2 124.8(4) no
OD1_2 CG_2 CB_2 110.0(4) no
C_2 N_3 CA_3 120.3(4) no
N_3 CA_3 C_3 110.1(4) no
N_3 CA_3 CB_3 109.7(4) no
C_3 CA_3 CB_3 113.2(4) no
O_3 C_3 N_4 121.5(4) no
O_3 C_3 CA_3 120.5(4) no
N_4 C_3 CA_3 117.9(4) no
OG1_3 CB_3 CG2_3 107.5(4) no
OG1_3 CB_3 CA_3 105.4(4) no
CG2_3 CB_3 CA_3 112.0(5) no
C_11 OG1_3 CB_3 117.4(5) no
C_3 N_4 CA_4 118.8(4) no
N_4 CA_4 CB_4 111.2(4) no
N_4 CA_4 C_4 110.6(4) no
CB_4 CA_4 C_4 110.5(4) no
O_4 C_4 N_5 122.1(4) no
O_4 C_4 CA_4 120.9(4) no
N_5 C_4 CA_4 117.0(4) no
CG_4 CB_4 CA_4 115.1(5) no
CD2_4 CG_4 CB_4 119.5(8) no
CD2_4 CG_4 CD1_4 116.2(9) no
CB_4 CG_4 CD1_4 107.3(8) no
CG_5 CB_5 CA_5 113.5(8) no
CD2_5 CG_5 CD1_5 111.4(6) no
CD2_5 CG_5 CB_5 114.1(8) no
CD1_5 CG_5 CB_5 106.7(7) no
CA_5 CB_5' CG_5' 119(4) no
CD2_5' CG_5' CB_5' 120(4) no
CD2_5' CG_5' CD1_5' 107(4) no
CB_5' CG_5' CD1_5' 103(3) no
C_4 N_5 CA_5 121.8(4) no
CB_5 CA_5 N_5 109(2) no
CB_5' CA_5 C_5 116(2) no
N_5 CA_5 C_5 114.1(4) no
CB_5 CA_5 CB_5' 6(3) no
N_5 CA_5 CB_5' 108.3(5) no
C_5 CA_5 CB_5 111.1(7) no
O_5 C_5 N_6 121.7(5) no
O_5 C_5 CA_5 120.7(5) no
N_6 C_5 CA_5 117.5(4) no
C_5 N_6 CA_6 120.6(4) no
N_6 CA_6 CB_6 111.7(4) no
N_6 CA_6 C_6 111.7(4) no
CB_6 CA_6 C_6 107.8(4) no
O_6 C_6 N_7 122.0(4) no
O_6 C_6 CA_6 119.9(5) no
N_7 C_6 CA_6 117.9(4) no
OG_6 CB_6 CA_6 113.2(5) no
C_6 N_7 CA_7 122.0(4) no
N_7 CA_7 C_7 112.8(4) no
N_7 CA_7 CB_7 109.0(4) no
C_7 CA_7 CB_7 112.2(4) no
O_7 C_7 N_8 122.6(4) no
O_7 C_7 CA_7 119.8(4) no
N_8 C_7 CA_7 117.5(4) no
CG_7 CB_7 CA_7 113.1(4) no
CD2_7 CG_7 CB_7 110.9(5) no
CD2_7 CG_7 CD1_7 110.5(6) no
CB_7 CG_7 CD1_7 108.5(6) no
C_7 N_8 CA_8 121.0(4) no
N_8 CA_8 CB_8 109.3(4) no
N_8 CA_8 C_8 113.1(4) no
CB_8 CA_8 C_8 110.3(4) no
O_8 C_8 N_9 123.4(4) no
O_8 C_8 CA_8 119.5(4) no
N_9 C_8 CA_8 117.1(4) no
CA_8 CB_8 CG_8 112.4(4) no
CD_8 CG_8 CB_8 112.7(4) no
OE1_8 CD_8 NE2_8 122.6(5) no
OE1_8 CD_8 CG_8 120.3(5) no
NE2_8 CD_8 CG_8 117.0(4) no
C_8 N_9 CA_9 123.1(3) no
N_9 CA_9 C_9 109.7(4) no
N_9 CA_9 CB_9 110.7(3) no
C_9 CA_9 CB_9 110.9(4) no
O_9 C_9 N_10 123.2(4) no
O_9 C_9 CA_9 123.0(4) no
N_10 C_9 CA_9 113.9(4) no
CA_9 CB_9 CG_9 114.2(4) no
CD1_9 CG_9 CD2_9 111.6(4) no
CD1_9 CG_9 CB_9 112.6(4) no
CD2_9 CG_9 CB_9 110.0(4) no
C_9 N_10 CA_10 126.3(4) no
N_10 CA_10 C_10 106.7(4) no
N_10 CA_10 CB_10 109.9(5) no
C_10 CA_10 CB_10 111.4(4) no
O_10 C_10 N_11 121.1(5) no
O_10 C_10 CA_10 120.0(4) no
N_11 C_10 CA_10 118.9(4) no
CG2_10 CB_10 CA_10 114.0(6) no
CG2_10 CB_10 CG1_10 111.6(6) no
CA_10 CB_10 CG1_10 109.6(5) no
CD1_10 CG1_10 CB_10 114.0(7) no
C_10 N_11 CA_11 118.7(4) no
N_11 CA_11 C_11 110.7(4) no
N_11 CA_11 CB_11' 111.4(7) no
C_11 CA_11 CB_11' 125.3(7) no
N_11 CA_11 CB_11 110.5(5) no
C_11 CA_11 CB_11 101.3(4) no
CB_11 CA_11 CB_11' 30.6(6) no
O_11 C_11 OG1_3 126.0(5) no
O_11 C_11 CA_11 124.6(6) no
OG1_3 C_11 CA_11 109.3(5) no
CG_11 CB_11 CA_11 109.3(5) no
CB_11 CG_11 CD_11 113.0(6) no
OE1_11 CD_11 OE2_11 125.8(10) no
OE1_11 CD_11 CG_11 119.9(7) no
OE2_11 CD_11 CG_11 114.3(8) no
CG_11' CB_11' CA_11 107.5(11) no
CB_11' CG_11' CD_11' 114.7(12) no
OE1_11' CD_11' OE2_11' 127.2(16) no
OE1_11' CD_11' CG_11' 114.2(13) no
OE2_11' CD_11' CG_11' 118.6(15) no
O_12 C_12 O1_12 122.1(8) no
O_12 C_12 C1_12 125.3(7) no
O1_12 C_12 C1_12 112.6(7) no
C_12 O1_12 C2_12 119.7(6) no
C3_12 C2_12 O1_12 108.8(7) no

loop_
_geom_bond_atom_site_label_1
_geom_bond_atom_site_label_2
_geom_bond_site_symmetry_2
_geom_bond_distance
_geom_bond_publ_flag
C3 C2 . 1.488(11) no
C3 C4 . 1.521(13) no
C4 C5 . 1.484(13) no
C5 C6 . 1.524(15) no
C6 C7 . 1.526(16) no
C7 C8 . 1.495(14) no
C8 C9 . 1.476(16) no
C3' C4' . 1.54(3) no
C3' C2 . 1.57(2) no
C4' C5' . 1.65(3) no
C5' C6' . 1.58(4) no
C6' C7' . 1.38(5) no
C7' C8' . 1.59(4) no
C8' C9' . 1.51(5) no
O C . 1.246(6) no
C N_1 . 1.336(6) no
C C1 . 1.519(7) no
C1 C2 . 1.503(7) no
C2 O1 . 1.439(6) no
N_1 CA_1 . 1.471(6) no
CA_1 C_1 . 1.503(7) no
CA_1 CB_1 . 1.544(7) no
C_1 O_1 . 1.245(5) no
C_1 N_2 . 1.335(6) no
CB_1 CG_1 . 1.536(9) no
CG_1 CD2_1 . 1.530(11) no
CG_1 CD1_1 . 1.535(9) no
N_2 CA_2 . 1.447(6) no
CA_2 CB_2 . 1.516(7) no
CA_2 C_2 . 1.532(6) no
C_2 O_2 . 1.226(6) no
C_2 N_3 . 1.333(6) no
CB_2 CG_2 . 1.509(7) no
CG_2 OD2_2 . 1.208(6) no
CG_2 OD1_2 . 1.324(6) no
N_3 CA_3 . 1.448(5) no
CA_3 C_3 . 1.533(6) no
CA_3 CB_3 . 1.535(6) no
C_3 O_3 . 1.244(5) no
C_3 N_4 . 1.327(7) no
CB_3 OG1_3 . 1.455(6) no
CB_3 CG2_3 . 1.492(7) no
OG1_3 C_11 . 1.336(7) no
N_4 CA_4 . 1.469(6) no
CA_4 CB_4 . 1.524(7) no
CA_4 C_4 . 1.529(7) no
C_4 O_4 . 1.247(5) no
C_4 N_5 . 1.335(6) no
CB_4 CG_4 . 1.507(10) no
CG_4 CD2_4 . 1.364(14) no
CG_4 CD1_4 . 1.561(13) no
CB_5 CG_5 . 1.564(14) no
CB_5 CA_5 . 1.575(12) no
CG_5 CD2_5 . 1.508(11) no
CG_5 CD1_5 . 1.541(9) no
CB_5' CA_5 . 1.36(4) no
CB_5' CG_5' . 1.57(6) no
CG_5' CD2_5' . 1.37(5) no
CG_5' CD1_5' . 1.69(5) no
N_5 CA_5 . 1.472(6) no
CA_5 C_5 . 1.516(8) no
C_5 O_5 . 1.226(6) no
C_5 N_6 . 1.352(7) no
N_6 CA_6 . 1.455(7) no
CA_6 CB_6 . 1.498(8) no
CA_6 C_6 . 1.526(7) no
C_6 O_6 . 1.229(6) no
C_6 N_7 . 1.340(6) no
CB_6 OG_6 . 1.424(7) no
N_7 CA_7 . 1.454(6) no
CA_7 C_7 . 1.532(6) no
CA_7 CB_7 . 1.533(7) no
C_7 O_7 . 1.231(5) no
C_7 N_8 . 1.335(6) no
CB_7 CG_7 . 1.523(7) no
CG_7 CD2_7 . 1.504(8) no
CG_7 CD1_7 . 1.550(10) no
N_8 CA_8 . 1.456(5) no
CA_8 CB_8 . 1.527(6) no
CA_8 C_8 . 1.525(6) no
C_8 O_8 . 1.231(5) no
C_8 N_9 . 1.333(6) no
CB_8 CG_8 . 1.533(7) no
CG_8 CD_8 . 1.520(7) no
CD_8 OE1_8 . 1.235(6) no
CD_8 NE2_8 . 1.326(7) no
N_9 CA_9 . 1.461(6) no
CA_9 C_9 . 1.525(6) no
CA_9 CB_9 . 1.533(7) no
C_9 O_9 . 1.241(5) no
C_9 N_10 . 1.338(5) no
CB_9 CG_9 . 1.538(7) no
CG_9 CD1_9 . 1.504(7) no
CG_9 CD2_9 . 1.513(7) no
N_10 CA_10 . 1.426(6) no
CA_10 C_10 . 1.508(7) no
CA_10 CB_10 . 1.556(8) no
C_10 O_10 . 1.230(6) no
C_10 N_11 . 1.335(6) no
CB_10 CG2_10 . 1.476(9) no
CB_10 CG1_10 . 1.559(9) no
CG1_10 CD1_10 . 1.545(11) no
N_11 CA_11 . 1.461(6) no
CA_11 C_11 . 1.516(7) no
CA_11 CB_11' . 1.519(12) no
CA_11 CB_11 . 1.585(8) no
C_11 O_11 . 1.207(7) no
CB_11 CG_11 . 1.513(9) no
CG_11 CD_11 . 1.544(12) no
CD_11 OE1_11 . 1.226(12) no
CD_11 OE2_11 . 1.289(10) no
CB_11' CG_11' . 1.494(16) no
CG_11' CD_11' . 1.508(15) no
CD_11' OE1_11' . 1.238(14) no
CD_11' OE2_11' . 1.268(16) no
C_12 O_12 . 1.197(9) no
C_12 O1_12 . 1.318(9) no
C_12 C1_12 . 1.499(12) no
O1_12 C2_12 . 1.443(10) no
C2_12 C3_12 . 1.432(11) no
